data_7130446
loop_
_publ_author_name
'Sieg, Gr\'egoire'
'Fischer, Malte M.F.'
'Dankert, Fabian'
'Siewert, Jan-Erik'
'Hering-Junghans, Christian'
'Werncke, Gunnar'

_publ_section_title
;
 A Diarsene Radical Anion
;
_journal_name_full 'Chemical Communications'
_journal_paper_doi 10.1039/D2CC03237F
_journal_year 2022
_chemical_formula_moiety 'C48 H50 As2'
_chemical_formula_sum 'C48 H50 As2'
_chemical_formula_weight 776.72
_space_group_crystal_system triclinic
_space_group_IT_number 2
_space_group_name_Hall '-P 1'
_space_group_name_H-M_alt 'P -1'
_atom_sites_solution_hydrogens geom
_audit_creation_date 2022-05-25
_audit_creation_method
;
Olex2 1.3-alpha
(compiled 2019.07.11 svn.r3635 for OlexSys, GUI svn.r5848)
;
_audit_update_record
;
2022-05-25 deposited with the CCDC.	2022-07-29 downloaded from the CCDC.
;
_cell_angle_alpha 97.97(5)
_cell_angle_beta 102.80(5)
_cell_angle_gamma 94.98(5)
_cell_formula_units_Z 2
_cell_length_a 10.701(6)
_cell_length_b 11.234(7)
_cell_length_c 22.349(14)
_cell_measurement_reflns_used 1000
_cell_measurement_temperature 293(2)
_cell_measurement_theta_max 24.47
_cell_measurement_theta_min 1.79
_cell_volume 2575(3)
_computing_cell_refinement 'STOE X-Area'
_computing_data_collection 'STOE X-Area'
_computing_data_reduction 'STOE X-Area'
_computing_molecular_graphics 'Olex2 1.3-alpha (Dolomanov et al., 2009)'
_computing_publication_material 'Olex2 1.3-alpha (Dolomanov et al., 2009)'
_computing_structure_refinement 'XL n/a (Sheldrick, 2008)'
_computing_structure_solution 'SHELXT 2014/4 (Sheldrick, 2014)'
_diffrn_ambient_temperature 293(2)
_diffrn_detector_area_resol_mean 6.67
_diffrn_detector_type 'STOE Imaging Plate'
_diffrn_measured_fraction_theta_full 0.960
_diffrn_measured_fraction_theta_max 0.959
_diffrn_measurement_details
;
 207 frames, detector distance = 110 mm
;
_diffrn_measurement_device '2-circle diffractometer'
_diffrn_measurement_device_type 'STOE IPDS II'
_diffrn_measurement_method 'rotation method, \w scans'
_diffrn_radiation_type MoK\a
_diffrn_radiation_wavelength 0.71073
_diffrn_reflns_av_R_equivalents 0.0921
_diffrn_reflns_av_unetI/netI 0.1528
_diffrn_reflns_Laue_measured_fraction_full 0.960
_diffrn_reflns_Laue_measured_fraction_max 0.959
_diffrn_reflns_limit_h_max 12
_diffrn_reflns_limit_h_min -12
_diffrn_reflns_limit_k_max 13
_diffrn_reflns_limit_k_min -13
_diffrn_reflns_limit_l_max 27
_diffrn_reflns_limit_l_min -27
_diffrn_reflns_number 18831
_diffrn_reflns_point_group_measured_fraction_full 0.960
_diffrn_reflns_point_group_measured_fraction_max 0.959
_diffrn_reflns_theta_full 25.242
_diffrn_reflns_theta_max 25.498
_diffrn_reflns_theta_min 1.844
_exptl_absorpt_coefficient_mu 1.322
_exptl_absorpt_correction_T_max 0.8324
_exptl_absorpt_correction_T_min 0.5523
_exptl_absorpt_correction_type multi-scan
_exptl_absorpt_process_details
;
STOE LANA, absorption correction by scaling of reflection intensities.
J. Koziskova, F. Hahn, J. Richter, J. Kozisek, "Comparison of different
absorption corrections on the model structure of tetrakis(\m~2~-acetato)-
diaqua-di-copper(II)", Acta Chimica Slovaca, vol. 9, no. 2, 2016, pp. 136 - 140.
Afterwards a spherical absorption correction was performed within STOE LANA.
;
_exptl_crystal_colour yellow
_exptl_crystal_colour_primary yellow
_exptl_crystal_density_diffrn 1.002
_exptl_crystal_density_method 'not measured'
_exptl_crystal_description plate
_exptl_crystal_F_000 808
_exptl_crystal_size_max 0.26
_exptl_crystal_size_mid 0.19
_exptl_crystal_size_min 0.1
_refine_diff_density_max 1.485
_refine_diff_density_min -0.633
_refine_diff_density_rms 0.114
_refine_ls_extinction_method none
_refine_ls_goodness_of_fit_ref 0.862
_refine_ls_hydrogen_treatment constr
_refine_ls_matrix_type full
_refine_ls_number_parameters 463
_refine_ls_number_reflns 9186
_refine_ls_number_restraints 0
_refine_ls_restrained_S_all 0.862
_refine_ls_R_factor_all 0.1273
_refine_ls_R_factor_gt 0.0736
_refine_ls_shift/su_max 0.000
_refine_ls_shift/su_mean 0.000
_refine_ls_structure_factor_coef Fsqd
_refine_ls_weighting_details 'w=1/[\s^2^(Fo^2^)+(0.0968P)^2^] where P=(Fo^2^+2Fc^2^)/3'
_refine_ls_weighting_scheme calc
_refine_ls_wR_factor_gt 0.1727
_refine_ls_wR_factor_ref 0.1870
_reflns_Friedel_coverage 0.000
_reflns_number_gt 4741
_reflns_number_total 9186
_reflns_threshold_expression 'I > 2\s(I)'
_cod_data_source_file d2cc03237f2.cif
_cod_data_source_block mester2as2asym
_cod_database_code 7130446
_shelx_shelxl_version_number 2016/6
_shelx_space_group_comment
;
The symmetry employed for this shelxl refinement is uniquely defined
by the following loop, which should always be used as a source of
symmetry information in preference to the above space-group names.
They are only intended as comments.
;
_shelx_estimated_absorpt_t_max 0.879
_shelx_estimated_absorpt_t_min 0.725
_olex2_refinement_description
;
1. Fixed Uiso
 At 1.2 times of:
  All C(H) groups
 At 1.5 times of:
  All C(H,H,H) groups
2.a Aromatic/amide H refined with riding coordinates:
 C35(H35), C33(H33), C5(H5), C27(H27), C11(H11), C20(H20), C18(H18), C9(H9),
 C29(H29), C3(H3), C28(H28), C4(H4), C44(H44), C42(H42)
2.b Idealised Me refined as rotating group:
 C22(H22A,H22B,H22C), C24(H24A,H24B,H24C), C37(H37A,H37B,H37C), C23(H23A,H23B,
 H23C), C15(H15A,H15B,H15C), C13(H13A,H13B,H13C), C38(H38A,H38B,H38C), C39(H39A,
 H39B,H39C), C46(H46A,H46B,H46C), C48(H48A,H48B,H48C), C14(H14A,H14B,H14C),
 C47(H47A,H47B,H47C)
;
_smtbx_masks_void_probe_radius 1.2
_smtbx_masks_void_truncation_radius 1.2
_olex2_submission_special_instructions 'No special instructions were received'

loop_
_space_group_symop_operation_xyz
'x, y, z'
'-x, -y, -z'

loop_
_atom_site_label
_atom_site_type_symbol
_atom_site_fract_x
_atom_site_fract_y
_atom_site_fract_z
_atom_site_U_iso_or_equiv
_atom_site_adp_type
_atom_site_occupancy
_atom_site_site_symmetry_order
_atom_site_calc_flag
_atom_site_refinement_flags_posn
_atom_site_refinement_flags_adp
_atom_site_refinement_flags_occupancy
_atom_site_disorder_assembly
_atom_site_disorder_group
As1 As 0.46679(7) 0.46729(6) 0.23889(4) 0.0348(2) Uani 1 1 d . . . . .
As2 As 0.37078(7) 0.38482(6) 0.13961(3) 0.0327(2) Uani 1 1 d . . . . .
C35 C 0.3579(7) 0.0503(5) 0.1525(3) 0.0311(16) Uani 1 1 d . . . . .
H35 H 0.284488 0.008394 0.158984 0.037 Uiso 1 1 calc R U . . .
C33 C 0.4888(7) 0.0972(5) 0.0859(3) 0.0297(15) Uani 1 1 d . . . . .
H33 H 0.504540 0.087465 0.046341 0.036 Uiso 1 1 calc R U . . .
C6 C 0.1054(6) 0.4301(5) 0.1443(3) 0.0295(14) Uani 1 1 d . . . . .
C34 C 0.3770(6) 0.0353(5) 0.0952(3) 0.0285(14) Uani 1 1 d . . . . .
C7 C 0.0880(6) 0.3050(6) 0.1594(3) 0.0303(15) Uani 1 1 d . . . . .
C32 C 0.5757(7) 0.1720(5) 0.1339(3) 0.0297(14) Uani 1 1 d . . . . .
C1 C 0.2250(6) 0.4829(5) 0.1347(3) 0.0275(14) Uani 1 1 d . . . . .
C30 C 0.6456(6) 0.2718(5) 0.2446(3) 0.0281(14) Uani 1 1 d . . . . .
C16 C 0.3532(6) 0.6543(5) 0.1051(3) 0.0311(15) Uani 1 1 d . . . . .
C26 C 0.7226(7) 0.4686(5) 0.3082(3) 0.0321(15) Uani 1 1 d . . . . .
C40 C 0.7130(7) 0.6007(6) 0.3259(3) 0.0327(15) Uani 1 1 d . . . . .
C5 C 0.0016(7) 0.4962(6) 0.1378(4) 0.0370(16) Uani 1 1 d . . . . .
H5 H -0.075812 0.462871 0.144488 0.044 Uiso 1 1 calc R U . . .
C19 C 0.5759(7) 0.7588(6) 0.0769(4) 0.0368(16) Uani 1 1 d . . . . .
C22 C 0.2838(8) 0.5331(6) -0.0031(3) 0.0396(17) Uani 1 1 d . . . . .
H22A H 0.202068 0.564265 -0.011851 0.059 Uiso 1 1 calc R U . . .
H22B H 0.273484 0.457190 0.011384 0.059 Uiso 1 1 calc R U . . .
H22C H 0.315035 0.521315 -0.040362 0.059 Uiso 1 1 calc R U . . .
C36 C 0.4417(7) 0.1253(6) 0.2039(4) 0.0354(16) Uani 1 1 d . . . . .
C12 C 0.0520(7) 0.2079(6) 0.1117(4) 0.0408(18) Uani 1 1 d . . . . .
C24 C 0.4163(8) 0.7815(6) 0.2118(4) 0.0435(19) Uani 1 1 d . . . . .
H24A H 0.435914 0.720042 0.237106 0.065 Uiso 1 1 calc R U . . .
H24B H 0.327587 0.794641 0.207884 0.065 Uiso 1 1 calc R U . . .
H24C H 0.471020 0.855435 0.230839 0.065 Uiso 1 1 calc R U . . .
C37 C 0.6923(7) 0.2417(6) 0.1214(4) 0.0381(17) Uani 1 1 d . . . . .
H37A H 0.769462 0.212815 0.142148 0.057 Uiso 1 1 calc R U . . .
H37B H 0.694701 0.326292 0.136574 0.057 Uiso 1 1 calc R U . . .
H37C H 0.686507 0.230163 0.077424 0.057 Uiso 1 1 calc R U . . .
C27 C 0.8340(7) 0.4225(6) 0.3362(4) 0.0404(17) Uani 1 1 d . . . . .
H27 H 0.898360 0.473237 0.365897 0.048 Uiso 1 1 calc R U . . .
C31 C 0.5512(6) 0.1874(5) 0.1926(3) 0.0288(14) Uani 1 1 d . . . . .
C8 C 0.0985(7) 0.2895(6) 0.2210(3) 0.0350(16) Uani 1 1 d . . . . .
C11 C 0.0230(7) 0.0911(6) 0.1271(4) 0.0430(19) Uani 1 1 d . . . . .
H11 H -0.003351 0.024629 0.095470 0.052 Uiso 1 1 calc R U . . .
C21 C 0.4386(7) 0.7415(6) 0.1488(3) 0.0364(16) Uani 1 1 d . . . . .
C2 C 0.2333(7) 0.5973(5) 0.1184(3) 0.0298(15) Uani 1 1 d . . . . .
C41 C 0.7494(8) 0.6824(6) 0.2884(3) 0.0386(17) Uani 1 1 d . . . . .
C20 C 0.5502(7) 0.7921(6) 0.1336(4) 0.0395(17) Uani 1 1 d . . . . .
H20 H 0.608008 0.849686 0.162999 0.047 Uiso 1 1 calc R U . . .
C18 C 0.4892(7) 0.6731(6) 0.0328(4) 0.0381(17) Uani 1 1 d . . . . .
H18 H 0.506556 0.650608 -0.005863 0.046 Uiso 1 1 calc R U . . .
C10 C 0.0335(8) 0.0754(6) 0.1878(4) 0.046(2) Uani 1 1 d . . . . .
C17 C 0.3773(7) 0.6202(6) 0.0452(3) 0.0335(15) Uani 1 1 d . . . . .
C25 C 0.6261(7) 0.3928(6) 0.2623(3) 0.0313(15) Uani 1 1 d . . . . .
C9 C 0.0716(7) 0.1732(6) 0.2337(4) 0.0390(17) Uani 1 1 d . . . . .
H9 H 0.080015 0.162099 0.274765 0.047 Uiso 1 1 calc R U . . .
C23 C 0.6982(8) 0.8140(8) 0.0610(5) 0.056(2) Uani 1 1 d . . . . .
H23A H 0.705026 0.900708 0.070059 0.085 Uiso 1 1 calc R U . . .
H23B H 0.693826 0.789298 0.017655 0.085 Uiso 1 1 calc R U . . .
H23C H 0.772497 0.786543 0.085450 0.085 Uiso 1 1 calc R U . . .
C29 C 0.7557(7) 0.2288(6) 0.2734(3) 0.0370(16) Uani 1 1 d . . . . .
H29 H 0.767490 0.148832 0.261131 0.044 Uiso 1 1 calc R U . . .
C15 C 0.0393(8) 0.2206(7) 0.0460(4) 0.051(2) Uani 1 1 d . . . . .
H15A H -0.035679 0.259672 0.032006 0.077 Uiso 1 1 calc R U . . .
H15B H 0.030543 0.141972 0.021321 0.077 Uiso 1 1 calc R U . . .
H15C H 0.114710 0.268554 0.041851 0.077 Uiso 1 1 calc R U . . .
C3 C 0.1253(8) 0.6616(6) 0.1118(4) 0.0388(17) Uani 1 1 d . . . . .
H3 H 0.131209 0.738426 0.100844 0.047 Uiso 1 1 calc R U . . .
C43 C 0.7092(8) 0.8497(6) 0.3622(4) 0.0456(19) Uani 1 1 d . . . . .
C45 C 0.6696(8) 0.6399(7) 0.3780(3) 0.0420(18) Uani 1 1 d . . . . .
C28 C 0.8499(8) 0.3012(6) 0.3201(4) 0.0418(17) Uani 1 1 d . . . . .
H28 H 0.922137 0.269514 0.340323 0.050 Uiso 1 1 calc R U . . .
C13 C 0.1369(8) 0.3979(7) 0.2731(3) 0.0450(19) Uani 1 1 d . . . . .
H13A H 0.077404 0.456446 0.265473 0.068 Uiso 1 1 calc R U . . .
H13B H 0.222466 0.433907 0.274635 0.068 Uiso 1 1 calc R U . . .
H13C H 0.134972 0.371906 0.312070 0.068 Uiso 1 1 calc R U . . .
C4 C 0.0099(7) 0.6111(6) 0.1217(4) 0.0380(17) Uani 1 1 d . . . . .
H4 H -0.061299 0.653866 0.117435 0.046 Uiso 1 1 calc R U . . .
C38 C 0.2855(8) -0.0506(7) 0.0433(4) 0.048(2) Uani 1 1 d . . . . .
H38A H 0.283265 -0.130947 0.053380 0.072 Uiso 1 1 calc R U . . .
H38B H 0.314315 -0.049846 0.005562 0.072 Uiso 1 1 calc R U . . .
H38C H 0.200633 -0.025857 0.037667 0.072 Uiso 1 1 calc R U . . .
C39 C 0.4146(8) 0.1389(8) 0.2664(4) 0.048(2) Uani 1 1 d . . . . .
H39A H 0.396684 0.220083 0.277924 0.071 Uiso 1 1 calc R U . . .
H39B H 0.488370 0.122672 0.296059 0.071 Uiso 1 1 calc R U . . .
H39C H 0.341249 0.082820 0.265865 0.071 Uiso 1 1 calc R U . . .
C44 C 0.6693(9) 0.7651(7) 0.3959(4) 0.051(2) Uani 1 1 d . . . . .
H44 H 0.641550 0.791830 0.431524 0.062 Uiso 1 1 calc R U . . .
C42 C 0.7455(8) 0.8046(7) 0.3082(4) 0.052(2) Uani 1 1 d . . . . .
H42 H 0.768460 0.859570 0.283842 0.062 Uiso 1 1 calc R U . . .
C46 C 0.7954(10) 0.6432(7) 0.2318(5) 0.060(3) Uani 1 1 d . . . . .
H46A H 0.723001 0.608673 0.198318 0.090 Uiso 1 1 calc R U . . .
H46B H 0.853525 0.583681 0.239867 0.090 Uiso 1 1 calc R U . . .
H46C H 0.839505 0.711742 0.220628 0.090 Uiso 1 1 calc R U . . .
C48 C 0.6256(13) 0.5515(9) 0.4154(5) 0.078(3) Uani 1 1 d . . . . .
H48A H 0.566808 0.486810 0.388219 0.116 Uiso 1 1 calc R U . . .
H48B H 0.582753 0.591708 0.444477 0.116 Uiso 1 1 calc R U . . .
H48C H 0.698850 0.519075 0.437679 0.116 Uiso 1 1 calc R U . . .
C14 C 0.0077(10) -0.0529(7) 0.2036(5) 0.069(3) Uani 1 1 d . . . . .
H14A H -0.083749 -0.076288 0.195179 0.103 Uiso 1 1 calc R U . . .
H14B H 0.045411 -0.052487 0.246831 0.103 Uiso 1 1 calc R U . . .
H14C H 0.045276 -0.109392 0.178675 0.103 Uiso 1 1 calc R U . . .
C47 C 0.7062(13) 0.9840(8) 0.3803(6) 0.084(3) Uani 1 1 d . . . . .
H47A H 0.652921 1.014096 0.346615 0.125 Uiso 1 1 calc R U . . .
H47B H 0.792272 1.025252 0.389450 0.125 Uiso 1 1 calc R U . . .
H47C H 0.671519 0.997803 0.416459 0.125 Uiso 1 1 calc R U . . .

loop_
_atom_site_aniso_label
_atom_site_aniso_U_11
_atom_site_aniso_U_22
_atom_site_aniso_U_33
_atom_site_aniso_U_23
_atom_site_aniso_U_13
_atom_site_aniso_U_12
As1 0.0269(4) 0.0325(4) 0.0422(5) -0.0003(3) 0.0050(4) 0.0080(3)
As2 0.0267(4) 0.0339(4) 0.0387(4) 0.0053(3) 0.0087(3) 0.0091(3)
C35 0.023(4) 0.012(3) 0.055(5) 0.007(3) 0.003(3) -0.003(2)
C33 0.030(4) 0.027(3) 0.036(4) 0.004(3) 0.016(3) 0.005(3)
C6 0.026(4) 0.026(3) 0.035(4) 0.003(3) 0.009(3) -0.003(3)
C34 0.029(4) 0.013(3) 0.043(4) 0.006(3) 0.005(3) 0.003(2)
C7 0.012(3) 0.036(3) 0.045(4) 0.009(3) 0.009(3) 0.002(2)
C32 0.026(4) 0.027(3) 0.038(4) 0.007(3) 0.008(3) 0.007(3)
C1 0.022(4) 0.030(3) 0.031(3) 0.006(3) 0.008(3) 0.000(2)
C30 0.019(4) 0.027(3) 0.041(4) 0.007(3) 0.010(3) 0.002(2)
C16 0.021(4) 0.020(3) 0.054(4) 0.015(3) 0.006(3) 0.002(2)
C26 0.029(4) 0.024(3) 0.040(4) 0.004(3) 0.003(3) 0.001(3)
C40 0.029(4) 0.032(3) 0.034(4) -0.001(3) 0.004(3) 0.008(3)
C5 0.021(4) 0.036(4) 0.060(5) 0.015(3) 0.017(3) 0.008(3)
C19 0.025(4) 0.040(4) 0.051(4) 0.021(3) 0.010(3) 0.010(3)
C22 0.037(4) 0.044(4) 0.039(4) 0.015(3) 0.008(3) 0.000(3)
C36 0.032(4) 0.031(3) 0.051(4) 0.012(3) 0.023(4) 0.009(3)
C12 0.027(4) 0.040(4) 0.054(5) -0.005(3) 0.017(4) -0.001(3)
C24 0.051(5) 0.026(3) 0.059(5) 0.010(3) 0.024(4) 0.000(3)
C37 0.035(4) 0.030(3) 0.052(4) 0.005(3) 0.019(4) -0.001(3)
C27 0.031(4) 0.038(4) 0.048(4) 0.000(3) 0.007(3) -0.005(3)
C31 0.018(4) 0.028(3) 0.038(4) 0.005(3) 0.004(3) -0.001(2)
C8 0.031(4) 0.031(3) 0.044(4) 0.006(3) 0.013(3) 0.000(3)
C11 0.028(4) 0.023(3) 0.077(6) 0.002(3) 0.014(4) 0.001(3)
C21 0.035(4) 0.030(3) 0.045(4) 0.008(3) 0.008(3) 0.009(3)
C2 0.029(4) 0.021(3) 0.044(4) 0.007(3) 0.018(3) 0.004(3)
C41 0.043(5) 0.033(4) 0.042(4) 0.008(3) 0.013(4) 0.002(3)
C20 0.032(4) 0.025(3) 0.059(5) 0.017(3) 0.002(4) -0.002(3)
C18 0.036(4) 0.037(4) 0.049(4) 0.012(3) 0.018(4) 0.015(3)
C10 0.037(5) 0.032(4) 0.077(6) 0.016(4) 0.027(4) -0.001(3)
C17 0.033(4) 0.036(4) 0.034(4) 0.014(3) 0.007(3) 0.004(3)
C25 0.027(4) 0.033(3) 0.033(4) 0.006(3) 0.004(3) 0.004(3)
C9 0.030(4) 0.033(4) 0.061(5) 0.018(3) 0.022(4) 0.001(3)
C23 0.036(5) 0.063(5) 0.075(6) 0.028(5) 0.017(4) -0.004(4)
C29 0.033(4) 0.037(4) 0.040(4) 0.009(3) 0.002(3) 0.010(3)
C15 0.039(5) 0.036(4) 0.071(6) -0.010(4) 0.015(4) -0.011(3)
C3 0.045(5) 0.024(3) 0.055(5) 0.014(3) 0.021(4) 0.010(3)
C43 0.045(5) 0.029(4) 0.059(5) 0.006(3) 0.006(4) 0.003(3)
C45 0.055(5) 0.042(4) 0.026(4) 0.008(3) 0.001(3) 0.011(3)
C28 0.035(5) 0.043(4) 0.046(4) 0.010(3) 0.003(4) 0.010(3)
C13 0.051(5) 0.046(4) 0.039(4) 0.005(3) 0.018(4) -0.001(3)
C4 0.031(4) 0.031(3) 0.056(5) 0.009(3) 0.017(4) 0.007(3)
C38 0.045(5) 0.035(4) 0.061(5) 0.006(4) 0.006(4) 0.004(3)
C39 0.046(5) 0.060(5) 0.044(4) 0.019(4) 0.018(4) 0.007(4)
C44 0.055(6) 0.049(5) 0.048(5) -0.001(4) 0.007(4) 0.014(4)
C42 0.042(5) 0.042(4) 0.071(6) 0.009(4) 0.012(4) 0.003(3)
C46 0.066(6) 0.039(4) 0.094(7) 0.021(4) 0.054(6) 0.009(4)
C48 0.120(10) 0.073(6) 0.058(6) 0.017(5) 0.047(6) 0.035(6)
C14 0.064(7) 0.040(5) 0.114(8) 0.028(5) 0.037(6) 0.005(4)
C47 0.108(10) 0.035(5) 0.100(8) -0.006(5) 0.016(7) 0.017(5)

loop_
_atom_type_symbol
_atom_type_description
_atom_type_scat_dispersion_real
_atom_type_scat_dispersion_imag
_atom_type_scat_source
C C 0.0033 0.0016 'International Tables Vol C Tables 4.2.6.8 and 6.1.1.4'
H H 0.0000 0.0000 'International Tables Vol C Tables 4.2.6.8 and 6.1.1.4'
As As 0.0499 2.0058 'International Tables Vol C Tables 4.2.6.8 and 6.1.1.4'

loop_
_geom_angle_atom_site_label_1
_geom_angle_atom_site_label_2
_geom_angle_atom_site_label_3
_geom_angle
_geom_angle_site_symmetry_1
_geom_angle_site_symmetry_3
_geom_angle_publ_flag
C25 As1 As2 107.2(2) . . ?
C1 As2 As1 94.2(2) . . ?
C34 C35 H35 117.9 . . ?
C34 C35 C36 124.2(6) . . ?
C36 C35 H35 117.9 . . ?
C34 C33 H33 119.2 . . ?
C32 C33 H33 119.2 . . ?
C32 C33 C34 121.6(6) . . ?
C1 C6 C7 122.5(6) . . ?
C5 C6 C7 118.8(6) . . ?
C5 C6 C1 118.7(6) . . ?
C35 C34 C33 117.7(6) . . ?
C35 C34 C38 121.0(6) . . ?
C33 C34 C38 121.2(6) . . ?
C12 C7 C6 119.4(6) . . ?
C12 C7 C8 121.0(6) . . ?
C8 C7 C6 119.4(6) . . ?
C33 C32 C37 120.0(6) . . ?
C33 C32 C31 119.1(6) . . ?
C31 C32 C37 120.8(6) . . ?
C6 C1 As2 118.6(5) . . ?
C2 C1 As2 121.6(5) . . ?
C2 C1 C6 119.6(6) . . ?
C25 C30 C31 122.0(6) . . ?
C29 C30 C31 118.0(6) . . ?
C29 C30 C25 119.9(6) . . ?
C21 C16 C2 121.5(6) . . ?
C21 C16 C17 120.0(6) . . ?
C17 C16 C2 118.5(6) . . ?
C27 C26 C40 118.3(6) . . ?
C27 C26 C25 119.8(6) . . ?
C25 C26 C40 121.8(6) . . ?
C41 C40 C26 118.8(6) . . ?
C45 C40 C26 119.8(6) . . ?
C45 C40 C41 121.4(6) . . ?
C6 C5 H5 119.1 . . ?
C6 C5 C4 121.7(6) . . ?
C4 C5 H5 119.1 . . ?
C20 C19 C18 119.1(6) . . ?
C20 C19 C23 121.2(7) . . ?
C18 C19 C23 119.6(7) . . ?
H22A C22 H22B 109.5 . . ?
H22A C22 H22C 109.5 . . ?
H22B C22 H22C 109.5 . . ?
C17 C22 H22A 109.5 . . ?
C17 C22 H22B 109.5 . . ?
C17 C22 H22C 109.5 . . ?
C35 C36 C39 121.7(6) . . ?
C31 C36 C35 116.5(6) . . ?
C31 C36 C39 121.8(7) . . ?
C7 C12 C11 118.1(7) . . ?
C7 C12 C15 122.7(7) . . ?
C11 C12 C15 119.2(7) . . ?
H24A C24 H24B 109.5 . . ?
H24A C24 H24C 109.5 . . ?
H24B C24 H24C 109.5 . . ?
C21 C24 H24A 109.5 . . ?
C21 C24 H24B 109.5 . . ?
C21 C24 H24C 109.5 . . ?
C32 C37 H37A 109.5 . . ?
C32 C37 H37B 109.5 . . ?
C32 C37 H37C 109.5 . . ?
H37A C37 H37B 109.5 . . ?
H37A C37 H37C 109.5 . . ?
H37B C37 H37C 109.5 . . ?
C26 C27 H27 119.6 . . ?
C26 C27 C28 120.8(7) . . ?
C28 C27 H27 119.6 . . ?
C32 C31 C30 118.7(6) . . ?
C32 C31 C36 120.9(6) . . ?
C36 C31 C30 120.4(6) . . ?
C7 C8 C13 120.4(6) . . ?
C9 C8 C7 118.6(6) . . ?
C9 C8 C13 121.0(7) . . ?
C12 C11 H11 119.5 . . ?
C10 C11 C12 121.0(7) . . ?
C10 C11 H11 119.5 . . ?
C16 C21 C24 121.9(7) . . ?
C16 C21 C20 119.0(7) . . ?
C20 C21 C24 119.1(7) . . ?
C1 C2 C16 121.9(6) . . ?
C1 C2 C3 120.1(6) . . ?
C3 C2 C16 118.0(5) . . ?
C40 C41 C46 122.8(6) . . ?
C42 C41 C40 116.9(7) . . ?
C42 C41 C46 120.3(7) . . ?
C19 C20 C21 121.7(7) . . ?
C19 C20 H20 119.1 . . ?
C21 C20 H20 119.1 . . ?
C19 C18 H18 119.2 . . ?
C17 C18 C19 121.7(7) . . ?
C17 C18 H18 119.2 . . ?
C11 C10 C14 120.2(8) . . ?
C9 C10 C11 119.1(6) . . ?
C9 C10 C14 120.7(8) . . ?
C16 C17 C22 120.7(6) . . ?
C18 C17 C16 118.4(6) . . ?
C18 C17 C22 120.8(6) . . ?
C30 C25 As1 127.5(5) . . ?
C26 C25 As1 113.1(5) . . ?
C26 C25 C30 118.8(6) . . ?
C8 C9 H9 118.9 . . ?
C10 C9 C8 122.1(7) . . ?
C10 C9 H9 118.9 . . ?
C19 C23 H23A 109.5 . . ?
C19 C23 H23B 109.5 . . ?
C19 C23 H23C 109.5 . . ?
H23A C23 H23B 109.5 . . ?
H23A C23 H23C 109.5 . . ?
H23B C23 H23C 109.5 . . ?
C30 C29 H29 119.0 . . ?
C30 C29 C28 122.0(7) . . ?
C28 C29 H29 119.0 . . ?
C12 C15 H15A 109.5 . . ?
C12 C15 H15B 109.5 . . ?
C12 C15 H15C 109.5 . . ?
H15A C15 H15B 109.5 . . ?
H15A C15 H15C 109.5 . . ?
H15B C15 H15C 109.5 . . ?
C2 C3 H3 119.8 . . ?
C4 C3 C2 120.3(6) . . ?
C4 C3 H3 119.8 . . ?
C44 C43 C42 116.6(7) . . ?
C44 C43 C47 122.4(8) . . ?
C42 C43 C47 120.9(8) . . ?
C40 C45 C44 118.8(7) . . ?
C40 C45 C48 120.7(7) . . ?
C44 C45 C48 120.5(7) . . ?
C27 C28 H28 120.7 . . ?
C29 C28 C27 118.5(7) . . ?
C29 C28 H28 120.7 . . ?
C8 C13 H13A 109.5 . . ?
C8 C13 H13B 109.5 . . ?
C8 C13 H13C 109.5 . . ?
H13A C13 H13B 109.5 . . ?
H13A C13 H13C 109.5 . . ?
H13B C13 H13C 109.5 . . ?
C5 C4 H4 120.2 . . ?
C3 C4 C5 119.5(7) . . ?
C3 C4 H4 120.2 . . ?
C34 C38 H38A 109.5 . . ?
C34 C38 H38B 109.5 . . ?
C34 C38 H38C 109.5 . . ?
H38A C38 H38B 109.5 . . ?
H38A C38 H38C 109.5 . . ?
H38B C38 H38C 109.5 . . ?
C36 C39 H39A 109.5 . . ?
C36 C39 H39B 109.5 . . ?
C36 C39 H39C 109.5 . . ?
H39A C39 H39B 109.5 . . ?
H39A C39 H39C 109.5 . . ?
H39B C39 H39C 109.5 . . ?
C43 C44 C45 122.1(7) . . ?
C43 C44 H44 119.0 . . ?
C45 C44 H44 119.0 . . ?
C41 C42 C43 124.1(7) . . ?
C41 C42 H42 118.0 . . ?
C43 C42 H42 118.0 . . ?
C41 C46 H46A 109.5 . . ?
C41 C46 H46B 109.5 . . ?
C41 C46 H46C 109.5 . . ?
H46A C46 H46B 109.5 . . ?
H46A C46 H46C 109.5 . . ?
H46B C46 H46C 109.5 . . ?
C45 C48 H48A 109.5 . . ?
C45 C48 H48B 109.5 . . ?
C45 C48 H48C 109.5 . . ?
H48A C48 H48B 109.5 . . ?
H48A C48 H48C 109.5 . . ?
H48B C48 H48C 109.5 . . ?
C10 C14 H14A 109.5 . . ?
C10 C14 H14B 109.5 . . ?
C10 C14 H14C 109.5 . . ?
H14A C14 H14B 109.5 . . ?
H14A C14 H14C 109.5 . . ?
H14B C14 H14C 109.5 . . ?
C43 C47 H47A 109.5 . . ?
C43 C47 H47B 109.5 . . ?
C43 C47 H47C 109.5 . . ?
H47A C47 H47B 109.5 . . ?
H47A C47 H47C 109.5 . . ?
H47B C47 H47C 109.5 . . ?

loop_
_geom_bond_atom_site_label_1
_geom_bond_atom_site_label_2
_geom_bond_distance
_geom_bond_site_symmetry_2
_geom_bond_publ_flag
As1 As2 2.2564(19) . ?
As1 C25 1.963(7) . ?
As2 C1 1.979(7) . ?
C35 H35 0.9300 . ?
C35 C34 1.331(10) . ?
C35 C36 1.407(10) . ?
C33 H33 0.9300 . ?
C33 C34 1.402(9) . ?
C33 C32 1.377(10) . ?
C6 C7 1.495(9) . ?
C6 C1 1.436(9) . ?
C6 C5 1.381(9) . ?
C34 C38 1.503(10) . ?
C7 C12 1.377(10) . ?
C7 C8 1.395(10) . ?
C32 C37 1.514(9) . ?
C32 C31 1.385(9) . ?
C1 C2 1.384(9) . ?
C30 C31 1.509(9) . ?
C30 C25 1.409(9) . ?
C30 C29 1.372(10) . ?
C16 C21 1.391(10) . ?
C16 C2 1.492(9) . ?
C16 C17 1.427(10) . ?
C26 C40 1.500(9) . ?
C26 C27 1.395(10) . ?
C26 C25 1.408(10) . ?
C40 C41 1.411(9) . ?
C40 C45 1.378(10) . ?
C5 H5 0.9300 . ?
C5 C4 1.389(9) . ?
C19 C20 1.366(10) . ?
C19 C18 1.390(11) . ?
C19 C23 1.533(10) . ?
C22 H22A 0.9600 . ?
C22 H22B 0.9600 . ?
C22 H22C 0.9600 . ?
C22 C17 1.478(10) . ?
C36 C31 1.401(9) . ?
C36 C39 1.478(10) . ?
C12 C11 1.427(10) . ?
C12 C15 1.472(12) . ?
C24 H24A 0.9600 . ?
C24 H24B 0.9600 . ?
C24 H24C 0.9600 . ?
C24 C21 1.493(10) . ?
C37 H37A 0.9600 . ?
C37 H37B 0.9600 . ?
C37 H37C 0.9600 . ?
C27 H27 0.9300 . ?
C27 C28 1.396(10) . ?
C8 C9 1.393(9) . ?
C8 C13 1.522(10) . ?
C11 H11 0.9300 . ?
C11 C10 1.374(12) . ?
C21 C20 1.408(10) . ?
C2 C3 1.406(10) . ?
C41 C42 1.390(10) . ?
C41 C46 1.481(11) . ?
C20 H20 0.9300 . ?
C18 H18 0.9300 . ?
C18 C17 1.390(10) . ?
C10 C9 1.360(11) . ?
C10 C14 1.547(10) . ?
C9 H9 0.9300 . ?
C23 H23A 0.9600 . ?
C23 H23B 0.9600 . ?
C23 H23C 0.9600 . ?
C29 H29 0.9300 . ?
C29 C28 1.387(11) . ?
C15 H15A 0.9600 . ?
C15 H15B 0.9600 . ?
C15 H15C 0.9600 . ?
C3 H3 0.9300 . ?
C3 C4 1.389(10) . ?
C43 C44 1.388(11) . ?
C43 C42 1.392(12) . ?
C43 C47 1.511(11) . ?
C45 C44 1.408(10) . ?
C45 C48 1.495(12) . ?
C28 H28 0.9300 . ?
C13 H13A 0.9600 . ?
C13 H13B 0.9600 . ?
C13 H13C 0.9600 . ?
C4 H4 0.9300 . ?
C38 H38A 0.9600 . ?
C38 H38B 0.9600 . ?
C38 H38C 0.9600 . ?
C39 H39A 0.9600 . ?
C39 H39B 0.9600 . ?
C39 H39C 0.9600 . ?
C44 H44 0.9300 . ?
C42 H42 0.9300 . ?
C46 H46A 0.9600 . ?
C46 H46B 0.9600 . ?
C46 H46C 0.9600 . ?
C48 H48A 0.9600 . ?
C48 H48B 0.9600 . ?
C48 H48C 0.9600 . ?
C14 H14A 0.9600 . ?
C14 H14B 0.9600 . ?
C14 H14C 0.9600 . ?
C47 H47A 0.9600 . ?
C47 H47B 0.9600 . ?
C47 H47C 0.9600 . ?

loop_
_geom_torsion_atom_site_label_1
_geom_torsion_atom_site_label_2
_geom_torsion_atom_site_label_3
_geom_torsion_atom_site_label_4
_geom_torsion
_geom_torsion_site_symmetry_1
_geom_torsion_site_symmetry_2
_geom_torsion_site_symmetry_3
_geom_torsion_site_symmetry_4
_geom_torsion_publ_flag
As2 C1 C2 C16 -1.4(9) . . . . ?
As2 C1 C2 C3 176.2(5) . . . . ?
C35 C36 C31 C32 -1.7(10) . . . . ?
C35 C36 C31 C30 179.0(6) . . . . ?
C33 C32 C31 C30 -178.6(6) . . . . ?
C33 C32 C31 C36 2.0(10) . . . . ?
C6 C7 C12 C11 -173.6(6) . . . . ?
C6 C7 C12 C15 4.9(11) . . . . ?
C6 C7 C8 C9 174.8(6) . . . . ?
C6 C7 C8 C13 -4.5(10) . . . . ?
C6 C1 C2 C16 -177.2(6) . . . . ?
C6 C1 C2 C3 0.5(10) . . . . ?
C6 C5 C4 C3 -0.2(12) . . . . ?
C34 C35 C36 C31 0.2(10) . . . . ?
C34 C35 C36 C39 179.5(7) . . . . ?
C34 C33 C32 C37 -177.2(6) . . . . ?
C34 C33 C32 C31 -0.8(9) . . . . ?
C7 C6 C1 As2 1.5(9) . . . . ?
C7 C6 C1 C2 177.4(6) . . . . ?
C7 C6 C5 C4 -177.6(7) . . . . ?
C7 C12 C11 C10 -1.4(10) . . . . ?
C7 C8 C9 C10 -1.2(11) . . . . ?
C32 C33 C34 C35 -0.6(9) . . . . ?
C32 C33 C34 C38 -177.2(6) . . . . ?
C1 C6 C7 C12 -86.5(8) . . . . ?
C1 C6 C7 C8 98.6(8) . . . . ?
C1 C6 C5 C4 0.8(11) . . . . ?
C1 C2 C3 C4 0.1(11) . . . . ?
C30 C29 C28 C27 -2.8(11) . . . . ?
C16 C21 C20 C19 0.8(10) . . . . ?
C16 C2 C3 C4 177.9(7) . . . . ?
C26 C40 C41 C42 -176.7(7) . . . . ?
C26 C40 C41 C46 0.7(11) . . . . ?
C26 C40 C45 C44 175.9(7) . . . . ?
C26 C40 C45 C48 -3.0(12) . . . . ?
C26 C27 C28 C29 3.4(11) . . . . ?
C40 C26 C27 C28 -178.0(6) . . . . ?
C40 C26 C25 As1 -12.8(8) . . . . ?
C40 C26 C25 C30 175.2(6) . . . . ?
C40 C41 C42 C43 0.5(12) . . . . ?
C40 C45 C44 C43 1.2(12) . . . . ?
C5 C6 C7 C12 91.7(8) . . . . ?
C5 C6 C7 C8 -83.1(8) . . . . ?
C5 C6 C1 As2 -176.8(5) . . . . ?
C5 C6 C1 C2 -0.9(10) . . . . ?
C19 C18 C17 C16 -1.0(10) . . . . ?
C19 C18 C17 C22 177.4(6) . . . . ?
C36 C35 C34 C33 0.9(9) . . . . ?
C36 C35 C34 C38 177.5(6) . . . . ?
C12 C7 C8 C9 0.0(10) . . . . ?
C12 C7 C8 C13 -179.3(7) . . . . ?
C12 C11 C10 C9 0.3(11) . . . . ?
C12 C11 C10 C14 -177.2(7) . . . . ?
C24 C21 C20 C19 179.8(6) . . . . ?
C37 C32 C31 C30 -2.2(9) . . . . ?
C37 C32 C31 C36 178.4(6) . . . . ?
C27 C26 C40 C41 95.1(8) . . . . ?
C27 C26 C40 C45 -84.7(9) . . . . ?
C27 C26 C25 As1 170.7(5) . . . . ?
C27 C26 C25 C30 -1.3(10) . . . . ?
C31 C30 C25 As1 13.7(9) . . . . ?
C31 C30 C25 C26 -175.6(6) . . . . ?
C31 C30 C29 C28 177.8(6) . . . . ?
C8 C7 C12 C11 1.2(10) . . . . ?
C8 C7 C12 C15 179.7(7) . . . . ?
C11 C10 C9 C8 1.0(11) . . . . ?
C21 C16 C2 C1 -101.3(8) . . . . ?
C21 C16 C2 C3 81.0(9) . . . . ?
C21 C16 C17 C22 -176.3(6) . . . . ?
C21 C16 C17 C18 2.1(10) . . . . ?
C2 C16 C21 C24 1.0(10) . . . . ?
C2 C16 C21 C20 180.0(6) . . . . ?
C2 C16 C17 C22 1.8(9) . . . . ?
C2 C16 C17 C18 -179.8(6) . . . . ?
C2 C3 C4 C5 -0.2(12) . . . . ?
C41 C40 C45 C44 -3.9(12) . . . . ?
C41 C40 C45 C48 177.1(8) . . . . ?
C20 C19 C18 C17 -0.2(10) . . . . ?
C18 C19 C20 C21 0.3(10) . . . . ?
C17 C16 C21 C24 179.1(6) . . . . ?
C17 C16 C21 C20 -2.0(10) . . . . ?
C17 C16 C2 C1 80.6(9) . . . . ?
C17 C16 C2 C3 -97.1(8) . . . . ?
C25 C30 C31 C32 96.9(8) . . . . ?
C25 C30 C31 C36 -83.7(8) . . . . ?
C25 C30 C29 C28 0.2(10) . . . . ?
C25 C26 C40 C41 -81.5(9) . . . . ?
C25 C26 C40 C45 98.7(9) . . . . ?
C25 C26 C27 C28 -1.4(11) . . . . ?
C23 C19 C20 C21 -179.6(7) . . . . ?
C23 C19 C18 C17 179.7(7) . . . . ?
C29 C30 C31 C32 -80.7(8) . . . . ?
C29 C30 C31 C36 98.7(8) . . . . ?
C29 C30 C25 As1 -168.8(5) . . . . ?
C29 C30 C25 C26 1.8(9) . . . . ?
C15 C12 C11 C10 -179.9(8) . . . . ?
C45 C40 C41 C42 3.1(11) . . . . ?
C45 C40 C41 C46 -179.4(8) . . . . ?
C13 C8 C9 C10 178.1(7) . . . . ?
C39 C36 C31 C32 179.0(6) . . . . ?
C39 C36 C31 C30 -0.4(10) . . . . ?
C44 C43 C42 C41 -3.1(13) . . . . ?
C42 C43 C44 C45 2.2(12) . . . . ?
C46 C41 C42 C43 -177.0(9) . . . . ?
C48 C45 C44 C43 -179.8(9) . . . . ?
C14 C10 C9 C8 178.5(7) . . . . ?
C47 C43 C44 C45 178.5(9) . . . . ?
C47 C43 C42 C41 -179.5(9) . . . . ?

loop_
_smtbx_masks_void_nr
_smtbx_masks_void_average_x
_smtbx_masks_void_average_y
_smtbx_masks_void_average_z
_smtbx_masks_void_volume
_smtbx_masks_void_count_electrons
_smtbx_masks_void_content
1 -0.919 -0.760 0.500 792.8 140.9 ?
